data_7709522
loop_
_publ_author_name
'Dodonov, Vladimir Alekseevich'
'Kushnerova, Olga A.'
'Rumyantcev, Roman V.'
'Novikov, Alexander S.'
'Osmanov, Vladimir K.'
'Fedushkin, Igor Leonidovich'

_publ_section_title
;
 Cycloaddition of isoselenocyanates to sodium and magnesium metallacycles
;
_journal_name_full 'Dalton Transactions'
_journal_paper_doi 10.1039/D1DT04366H
_journal_year 2022
_chemical_formula_moiety 'C8 H7 N O Se'
_chemical_formula_sum 'C8 H7 N O Se'
_chemical_formula_weight 212.11
_space_group_crystal_system monoclinic
_space_group_IT_number 14
_space_group_name_Hall '-P 2yn'
_space_group_name_H-M_alt 'P 1 21/n 1'
_atom_sites_solution_hydrogens geom
_atom_sites_solution_primary dual
_atom_sites_solution_secondary difmap
_audit_creation_method SHELXL-2018/3
_audit_update_record
;
2022-02-11 deposited with the CCDC.	2022-02-15 downloaded from the CCDC.
;
_cell_angle_alpha 90
_cell_angle_beta 93.743(6)
_cell_angle_gamma 90
_cell_formula_units_Z 4
_cell_length_a 11.1882(8)
_cell_length_b 5.1560(4)
_cell_length_c 14.7709(11)
_cell_measurement_reflns_used 4379
_cell_measurement_temperature 298(2)
_cell_measurement_theta_max 25.9390
_cell_measurement_theta_min 2.7520
_cell_volume 850.26(11)
_computing_cell_refinement 'CrysAlis Pro 1.171.41.117a'
_computing_data_collection 'CrysAlis Pro 1.171.41.117a'
_computing_data_reduction 'CrysAlis Pro 1.171.41.117a'
_computing_structure_refinement 'SHELXL 2018/3'
_computing_structure_solution 'SHELXT 2018/2'
_diffrn_ambient_temperature 298(2)
_diffrn_measured_fraction_theta_full 1.000
_diffrn_measured_fraction_theta_max 0.999
_diffrn_measurement_device_type 'Rigaku OD Xcalibur E (CCD)'
_diffrn_measurement_method '\w scans'
_diffrn_radiation_type MoK\a
_diffrn_radiation_wavelength 0.71073
_diffrn_reflns_av_R_equivalents 0.0573
_diffrn_reflns_av_unetI/netI 0.0385
_diffrn_reflns_Laue_measured_fraction_full 1.000
_diffrn_reflns_Laue_measured_fraction_max 0.999
_diffrn_reflns_limit_h_max 13
_diffrn_reflns_limit_h_min -13
_diffrn_reflns_limit_k_max 6
_diffrn_reflns_limit_k_min -6
_diffrn_reflns_limit_l_max 18
_diffrn_reflns_limit_l_min -18
_diffrn_reflns_number 4282
_diffrn_reflns_point_group_measured_fraction_full 1.000
_diffrn_reflns_point_group_measured_fraction_max 0.999
_diffrn_reflns_theta_full 25.242
_diffrn_reflns_theta_max 26.024
_diffrn_reflns_theta_min 2.215
_diffrn_source 'fine-focus sealed tube'
_exptl_absorpt_coefficient_mu 4.356
_exptl_absorpt_correction_T_max 0.289
_exptl_absorpt_correction_T_min 0.098
_exptl_absorpt_correction_type analytical
_exptl_absorpt_process_details
;
CrysAlis Pro 1.171.41.117a. Analytical numeric absorption correction using
a multifaceted crystal model based on expressions derived
by R.C. Clark & J.S. Reid. Empirical absorption correction using spherical
harmonics, implemented in SCALE3 ABSPACK scaling algorithm.
;
_exptl_crystal_colour colourless
_exptl_crystal_density_diffrn 1.657
_exptl_crystal_description prism
_exptl_crystal_F_000 416
_exptl_crystal_size_max 0.720
_exptl_crystal_size_mid 0.580
_exptl_crystal_size_min 0.400
_refine_diff_density_max 0.452
_refine_diff_density_min -0.450
_refine_diff_density_rms 0.130
_refine_ls_extinction_method none
_refine_ls_goodness_of_fit_ref 1.012
_refine_ls_hydrogen_treatment constr
_refine_ls_matrix_type full
_refine_ls_number_parameters 102
_refine_ls_number_reflns 4282
_refine_ls_number_restraints 0
_refine_ls_restrained_S_all 1.012
_refine_ls_R_factor_all 0.0768
_refine_ls_R_factor_gt 0.0440
_refine_ls_shift/su_max 0.000
_refine_ls_shift/su_mean 0.000
_refine_ls_structure_factor_coef Fsqd
_refine_ls_weighting_details 'w=1/[\s^2^(Fo^2^)+(0.0983P)^2^] where P=(Fo^2^+2Fc^2^)/3'
_refine_ls_weighting_scheme calc
_refine_ls_wR_factor_gt 0.1589
_refine_ls_wR_factor_ref 0.1690
_reflns_Friedel_coverage 0.000
_reflns_number_gt 2343
_reflns_number_total 4282
_reflns_threshold_expression 'I > 2\s(I)'
_cod_data_source_file d1dt04366h3.cif
_cod_data_source_block C8H7NOSe
_cod_original_sg_symbol_H-M 'P 21/n'
_cod_database_code 7709522
_shelx_shelxl_version_number 2018/3
_shelx_space_group_comment
;
The symmetry employed for this shelxl refinement is uniquely defined
by the following loop, which should always be used as a source of
symmetry information in preference to the above space-group names.
They are only intended as comments.
;
_shelx_estimated_absorpt_t_min 0.146
_shelx_estimated_absorpt_t_max 0.275

loop_
_space_group_symop_operation_xyz
'x, y, z'
'-x+1/2, y+1/2, -z+1/2'
'-x, -y, -z'
'x-1/2, -y-1/2, z-1/2'

loop_
_atom_site_label
_atom_site_type_symbol
_atom_site_fract_x
_atom_site_fract_y
_atom_site_fract_z
_atom_site_U_iso_or_equiv
_atom_site_adp_type
_atom_site_occupancy
_atom_site_site_symmetry_order
_atom_site_calc_flag
_atom_site_refinement_flags_posn
_atom_site_refinement_flags_adp
_atom_site_refinement_flags_occupancy
_atom_site_disorder_assembly
_atom_site_disorder_group
N1 N 0.7064(5) 0.2021(11) 0.4984(4) 0.0694(15) Uani 1 1 d . . . . .
O1 O 0.8697(4) 0.5259(10) 0.5688(3) 0.0744(13) Uani 1 1 d . . . . .
Se1 Se 0.76065(7) -0.12226(16) 0.34658(5) 0.0814(4) Uani 1 1 d . . . . .
C1 C 0.7592(5) 0.5489(11) 0.6001(4) 0.0513(14) Uani 1 1 d . . . . .
C2 C 0.6754(5) 0.3707(11) 0.5644(4) 0.0523(14) Uani 1 1 d . . . . .
C3 C 0.5603(5) 0.3673(12) 0.5949(4) 0.0619(16) Uani 1 1 d . . . . .
H3A H 0.505065 0.244630 0.572381 0.074 Uiso 1 1 calc R U . . .
C4 C 0.5284(6) 0.5441(14) 0.6577(5) 0.0660(17) Uani 1 1 d . . . . .
H4A H 0.451398 0.542870 0.677999 0.079 Uiso 1 1 calc R U . . .
C5 C 0.6106(6) 0.7236(14) 0.6908(5) 0.0672(18) Uani 1 1 d . . . . .
H5A H 0.588164 0.845753 0.732830 0.081 Uiso 1 1 calc R U . . .
C6 C 0.7248(5) 0.7259(13) 0.6631(4) 0.0624(17) Uani 1 1 d . . . . .
H6A H 0.779546 0.847693 0.686997 0.075 Uiso 1 1 calc R U . . .
C7 C 0.9582(6) 0.7158(15) 0.5974(5) 0.089(2) Uani 1 1 d . . . . .
H7A H 1.032076 0.677323 0.570605 0.133 Uiso 1 1 calc R U . . .
H7B H 0.970747 0.712107 0.662272 0.133 Uiso 1 1 calc R U . . .
H7C H 0.930904 0.884979 0.578351 0.133 Uiso 1 1 calc R U . . .
C8 C 0.7292(5) 0.0743(12) 0.4376(5) 0.0577(16) Uani 1 1 d . . . . .

loop_
_atom_site_aniso_label
_atom_site_aniso_U_11
_atom_site_aniso_U_22
_atom_site_aniso_U_33
_atom_site_aniso_U_23
_atom_site_aniso_U_13
_atom_site_aniso_U_12
N1 0.067(4) 0.078(4) 0.063(4) -0.008(3) 0.003(3) -0.004(3)
O1 0.050(3) 0.097(3) 0.078(3) -0.010(3) 0.015(2) -0.010(2)
Se1 0.0839(6) 0.0885(6) 0.0744(6) -0.0165(4) 0.0264(4) -0.0130(4)
C1 0.047(3) 0.055(4) 0.052(3) 0.008(3) 0.003(3) -0.003(3)
C2 0.053(4) 0.056(4) 0.047(3) 0.003(3) -0.002(3) 0.002(3)
C3 0.049(3) 0.070(4) 0.066(4) 0.007(4) -0.003(3) -0.013(3)
C4 0.048(4) 0.081(5) 0.070(4) 0.010(4) 0.006(3) 0.005(3)
C5 0.067(4) 0.065(4) 0.070(5) -0.006(4) 0.010(4) 0.005(3)
C6 0.062(4) 0.058(4) 0.068(5) -0.005(3) 0.006(3) -0.008(3)
C7 0.052(4) 0.114(6) 0.100(6) 0.000(5) 0.010(4) -0.027(4)
C8 0.046(3) 0.062(4) 0.064(4) 0.005(3) 0.005(3) -0.014(3)

loop_
_atom_type_symbol
_atom_type_description
_atom_type_scat_dispersion_real
_atom_type_scat_dispersion_imag
_atom_type_scat_source
C C 0.0033 0.0016 'International Tables Vol C Tables 4.2.6.8 and 6.1.1.4'
H H 0.0000 0.0000 'International Tables Vol C Tables 4.2.6.8 and 6.1.1.4'
N N 0.0061 0.0033 'International Tables Vol C Tables 4.2.6.8 and 6.1.1.4'
O O 0.0106 0.0060 'International Tables Vol C Tables 4.2.6.8 and 6.1.1.4'
Se Se -0.0929 2.2259 'International Tables Vol C Tables 4.2.6.8 and 6.1.1.4'

loop_
_geom_angle_atom_site_label_1
_geom_angle_atom_site_label_2
_geom_angle_atom_site_label_3
_geom_angle
_geom_angle_site_symmetry_1
_geom_angle_site_symmetry_3
_geom_angle_publ_flag
C8 N1 C2 174.5(7) . . ?
C1 O1 C7 117.8(5) . . ?
O1 C1 C6 126.3(6) . . ?
O1 C1 C2 114.9(5) . . ?
C6 C1 C2 118.9(5) . . ?
N1 C2 C3 120.4(6) . . ?
N1 C2 C1 119.6(6) . . ?
C3 C2 C1 120.0(6) . . ?
C4 C3 C2 120.0(6) . . ?
C4 C3 H3A 120.0 . . ?
C2 C3 H3A 120.0 . . ?
C3 C4 C5 119.6(6) . . ?
C3 C4 H4A 120.2 . . ?
C5 C4 H4A 120.2 . . ?
C6 C5 C4 121.2(7) . . ?
C6 C5 H5A 119.4 . . ?
C4 C5 H5A 119.4 . . ?
C5 C6 C1 120.3(6) . . ?
C5 C6 H6A 119.9 . . ?
C1 C6 H6A 119.9 . . ?
O1 C7 H7A 109.5 . . ?
O1 C7 H7B 109.5 . . ?
H7A C7 H7B 109.5 . . ?
O1 C7 H7C 109.5 . . ?
H7A C7 H7C 109.5 . . ?
H7B C7 H7C 109.5 . . ?
N1 C8 Se1 178.7(6) . . ?

loop_
_geom_bond_atom_site_label_1
_geom_bond_atom_site_label_2
_geom_bond_distance
_geom_bond_site_symmetry_2
_geom_bond_publ_flag
N1 C8 1.156(8) . ?
N1 C2 1.368(8) . ?
O1 C1 1.354(7) . ?
O1 C7 1.436(8) . ?
Se1 C8 1.738(7) . ?
C1 C6 1.376(9) . ?
C1 C2 1.392(8) . ?
C2 C3 1.392(8) . ?
C3 C4 1.365(9) . ?
C3 H3A 0.9300 . ?
C4 C5 1.372(9) . ?
C4 H4A 0.9300 . ?
C5 C6 1.368(8) . ?
C5 H5A 0.9300 . ?
C6 H6A 0.9300 . ?
C7 H7A 0.9600 . ?
C7 H7B 0.9600 . ?
C7 H7C 0.9600 . ?
